data_7107642
loop_
_publ_author_name
'Noriko Fujimoto'
'Mio Matsumura'
'Isao Azumaya'
'Shizuka Nishiyama'
'Hyuma Masu'
'Hiroyuki Kagechika'
'Aya Tanatani'

_publ_section_title
;
 Molecular chirality and chiral capsule-type dimer formation of cyclic
 triamides via hydrogen-bonding interactions
;
_journal_name_full Chem.Commun.
_journal_page_first 4809
_journal_paper_doi 10.1039/c2cc18177k
_journal_volume 48
_journal_year 2012
_chemical_formula_moiety 'C39 H45 N3 O9, 1.5(C2N)'
_chemical_formula_sum 'C42 H45 N4.5 O9'
_chemical_formula_weight 756.83
_chemical_name_systematic
;
?
;
_space_group_IT_number 176
_symmetry_cell_setting hexagonal
_symmetry_space_group_name_Hall '-P 6c'
_symmetry_space_group_name_H-M 'P 63/m'
_atom_sites_solution_hydrogens geom
_atom_sites_solution_primary direct
_atom_sites_solution_secondary difmap
_audit_creation_method SHELXL-97
_cell_angle_alpha 90.00
_cell_angle_beta 90.00
_cell_angle_gamma 120.00
_cell_formula_units_Z 4
_cell_length_a 16.5789(8)
_cell_length_b 16.5789(8)
_cell_length_c 19.1248(9)
_cell_measurement_reflns_used 6239
_cell_measurement_temperature 120
_cell_measurement_theta_max 25.56
_cell_measurement_theta_min 2.56
_cell_volume 4552.4(4)
_computing_cell_refinement 'APEX2 (Bruker AXS, 2006)'
_computing_data_collection 'APEX2 (Bruker AXS, 2006)'
_computing_data_reduction 'SAINT (Bruker AXS, 2004)'
_computing_molecular_graphics 'XSHEL (Bruker AXS,2002)'
_computing_publication_material 'XCIF (Bruker AXS, 2001)'
_computing_structure_refinement 'SHELXL-97 (Sheldrick, 1997)'
_computing_structure_solution 'SHELXS-97 (Sheldrick, 1997)'
_diffrn_ambient_temperature 120
_diffrn_detector_area_resol_mean 8.333
_diffrn_measured_fraction_theta_full 1.000
_diffrn_measured_fraction_theta_max 0.959
_diffrn_measurement_device_type 'Bruker APEXII CCD area detector'
_diffrn_measurement_method 'omega scans'
_diffrn_radiation_monochromator graphite
_diffrn_radiation_source 'fine-focus sealed tube'
_diffrn_radiation_type MoK\a
_diffrn_radiation_wavelength 0.71073
_diffrn_reflns_av_R_equivalents 0.0243
_diffrn_reflns_av_sigmaI/netI 0.0171
_diffrn_reflns_limit_h_max 21
_diffrn_reflns_limit_h_min -11
_diffrn_reflns_limit_k_max 9
_diffrn_reflns_limit_k_min -21
_diffrn_reflns_limit_l_max 23
_diffrn_reflns_limit_l_min -22
_diffrn_reflns_number 22648
_diffrn_reflns_theta_full 25.00
_diffrn_reflns_theta_max 27.17
_diffrn_reflns_theta_min 1.77
_exptl_absorpt_coefficient_mu 0.078
_exptl_absorpt_correction_T_max 0.9693
_exptl_absorpt_correction_T_min 0.9693
_exptl_absorpt_correction_type empirical
_exptl_absorpt_process_details
;
SADABS Sheldrick 1996
;
_exptl_crystal_colour colourless
_exptl_crystal_density_diffrn 1.104
_exptl_crystal_density_method 'not measured'
_exptl_crystal_description prismatic
_exptl_crystal_F_000 1602
_exptl_crystal_size_max 0.40
_exptl_crystal_size_mid 0.40
_exptl_crystal_size_min 0.40
_platon_squeeze_details
;
;
_refine_diff_density_max 0.899
_refine_diff_density_min -0.458
_refine_diff_density_rms 0.086
_refine_ls_extinction_method none
_refine_ls_goodness_of_fit_ref 1.088
_refine_ls_hydrogen_treatment constr
_refine_ls_matrix_type full
_refine_ls_number_parameters 192
_refine_ls_number_reflns 3351
_refine_ls_number_restraints 99
_refine_ls_restrained_S_all 1.100
_refine_ls_R_factor_all 0.0932
_refine_ls_R_factor_gt 0.0797
_refine_ls_shift/su_max 0.000
_refine_ls_shift/su_mean 0.000
_refine_ls_structure_factor_coef Fsqd
_refine_ls_weighting_details 'calc w=1/[\s^2^(Fo^2^)+(0.1822P)^2^+1.9114P] where P=(Fo^2^+2Fc^2^)/3'
_refine_ls_weighting_scheme calc
_refine_ls_wR_factor_gt 0.2654
_refine_ls_wR_factor_ref 0.2769
_reflns_number_gt 2574
_reflns_number_total 3351
_reflns_threshold_expression >2sigma(I)
_cod_data_source_file c2cc18177k.txt
_cod_data_source_block 2d(a0808281mas)
_cod_original_sg_symbol_H-M 'P6(3)/m '
_cod_original_formula_sum 'C42 H45 N4.50 O9'
_cod_database_code 7107642

loop_
_symmetry_equiv_pos_as_xyz
'x, y, z'
'-y, x-y, z'
'-x+y, -x, z'
'-x, -y, z+1/2'
'y, -x+y, z+1/2'
'x-y, x, z+1/2'
'-x, -y, -z'
'y, -x+y, -z'
'x-y, x, -z'
'x, y, -z-1/2'
'-y, x-y, -z-1/2'
'-x+y, -x, -z-1/2'

loop_
_atom_site_label
_atom_site_type_symbol
_atom_site_fract_x
_atom_site_fract_y
_atom_site_fract_z
_atom_site_U_iso_or_equiv
_atom_site_adp_type
_atom_site_occupancy
_atom_site_symmetry_multiplicity
_atom_site_calc_flag
_atom_site_refinement_flags
_atom_site_disorder_assembly
_atom_site_disorder_group
C15A C 0.9902(6) 0.4096(9) 0.7500 0.090(4) Uani 0.327(6) 1 d PU A 1
C14A C 0.9016(7) 0.4033(11) 0.7500 0.097(4) Uani 0.327(6) 1 d PU A 1
N2A N 0.8318(12) 0.3955(17) 0.7500 0.163(9) Uani 0.327(6) 1 d PU A 1
N2B N 0.7438(8) 0.3540(8) 0.7500 0.061(4) Uani 0.173(6) 1 d PDU A 2
C14B C 0.8158(15) 0.342(3) 0.7500 0.134(12) Uani 0.173(6) 1 d PDU A 2
C15B C 0.911(2) 0.348(4) 0.7500 0.177(16) Uani 0.173(6) 1 d PDU A 2
C1 C 0.90159(15) 0.45012(16) 0.56903(11) 0.0303(5) Uani 1 1 d . . .
C2 C 0.83590(15) 0.36162(16) 0.53150(12) 0.0299(5) Uani 1 1 d . . .
C3 C 0.84269(14) 0.35329(16) 0.45969(12) 0.0308(5) Uani 1 1 d . . .
H3 H 0.8881 0.4046 0.4334 0.037 Uiso 1 1 calc R . .
C4 C 0.78278(16) 0.26957(16) 0.42645(12) 0.0324(5) Uani 1 1 d . . .
C5 C 0.71695(16) 0.19323(16) 0.46445(13) 0.0340(5) Uani 1 1 d . . .
H5 H 0.6778 0.1355 0.4419 0.041 Uiso 1 1 calc R . .
C6 C 0.70964(15) 0.20310(16) 0.53587(12) 0.0327(5) Uani 1 1 d . . .
C7 C 0.76865(16) 0.28660(16) 0.56967(12) 0.0331(6) Uani 1 1 d . . .
H7 H 0.7630 0.2924 0.6186 0.040 Uiso 1 1 calc R . .
C8 C 0.78710(16) 0.26441(16) 0.34925(12) 0.0354(6) Uani 1 1 d . . .
C9 C 0.9266(2) 0.5993(2) 0.61832(17) 0.0539(8) Uani 1 1 d U . .
H9A H 0.9773 0.5957 0.6429 0.065 Uiso 1 1 calc R . .
H9B H 0.8839 0.5997 0.6543 0.065 Uiso 1 1 calc R . .
C10 C 0.9678(2) 0.6884(2) 0.5792(2) 0.0694(10) Uani 1 1 d U . .
H10A H 0.9175 0.6916 0.5536 0.083 Uiso 1 1 calc R . .
H10B H 1.0120 0.6891 0.5441 0.083 Uiso 1 1 calc R . .
C11 C 1.0187(3) 0.7748(3) 0.6255(4) 0.1019(18) Uani 1 1 d U . .
H11A H 0.9729 0.7785 0.6565 0.122 Uiso 1 1 calc R . .
H11B H 1.0637 0.7680 0.6555 0.122 Uiso 1 1 calc R . .
C12 C 1.0700(5) 0.8640(3) 0.5850(5) 0.140(3) Uani 1 1 d U . .
H12A H 1.0250 0.8726 0.5565 0.168 Uiso 1 1 calc R . .
H12B H 1.1146 0.8600 0.5528 0.168 Uiso 1 1 calc R . .
C13 C 1.1238(7) 0.9495(5) 0.6341(8) 0.238(6) Uani 1 1 d U . .
H13A H 1.1036 0.9949 0.6250 0.357 Uiso 1 1 calc R . .
H13B H 1.1908 0.9783 0.6253 0.357 Uiso 1 1 calc R . .
H13C H 1.1107 0.9291 0.6830 0.357 Uiso 1 1 calc R . .
N1 N 0.87481(13) 0.51471(15) 0.57494(10) 0.0364(5) Uani 1 1 d . . .
O1 O 0.97385(11) 0.45947(12) 0.59468(9) 0.0391(5) Uani 1 1 d . . .
O2 O 0.84318(13) 0.33827(14) 0.31713(9) 0.0499(6) Uani 1 1 d . . .
H2 H 0.8401 0.3275 0.2740 0.075 Uiso 0.50 1 calc PR . .
O3 O 0.73560(14) 0.18732(14) 0.31901(9) 0.0506(6) Uani 1 1 d . . .
H3A H 0.7448 0.1938 0.2757 0.076 Uiso 0.50 1 calc PR . .

loop_
_atom_site_aniso_label
_atom_site_aniso_U_11
_atom_site_aniso_U_22
_atom_site_aniso_U_33
_atom_site_aniso_U_23
_atom_site_aniso_U_13
_atom_site_aniso_U_12
C15A 0.060(5) 0.214(12) 0.022(3) 0.000 0.000 0.088(6)
C14A 0.059(5) 0.195(13) 0.045(4) 0.000 0.000 0.070(7)
N2A 0.091(10) 0.27(2) 0.145(13) 0.000 0.000 0.099(14)
N2B 0.061(7) 0.053(7) 0.066(7) 0.000 0.000 0.025(6)
C14B 0.032(8) 0.31(4) 0.026(7) 0.000 0.000 0.057(14)
C15B 0.16(2) 0.42(5) 0.027(8) 0.000 0.000 0.20(3)
C1 0.0265(10) 0.0380(12) 0.0238(10) 0.0025(8) 0.0000(8) 0.0141(9)
C2 0.0248(10) 0.0352(11) 0.0304(11) 0.0025(9) -0.0019(8) 0.0155(9)
C3 0.0245(10) 0.0358(12) 0.0299(11) 0.0031(9) -0.0012(8) 0.0134(9)
C4 0.0279(11) 0.0360(12) 0.0313(12) 0.0017(9) -0.0008(8) 0.0145(9)
C5 0.0315(11) 0.0336(11) 0.0335(12) 0.0017(9) -0.0027(9) 0.0138(9)
C6 0.0316(11) 0.0313(11) 0.0338(12) 0.0077(9) 0.0014(9) 0.0147(9)
C7 0.0325(11) 0.0384(12) 0.0282(11) 0.0045(9) 0.0004(9) 0.0176(10)
C8 0.0292(11) 0.0378(12) 0.0315(12) -0.0003(9) -0.0018(9) 0.0109(10)
C9 0.0455(15) 0.0598(17) 0.0596(18) -0.0294(14) -0.0203(13) 0.0287(14)
C10 0.0482(17) 0.0518(18) 0.108(3) -0.0170(18) -0.0112(18) 0.0248(15)
C11 0.067(2) 0.069(2) 0.175(5) -0.047(3) -0.038(3) 0.038(2)
C12 0.101(4) 0.056(3) 0.251(9) -0.030(3) -0.030(4) 0.030(3)
C13 0.190(8) 0.076(4) 0.420(17) -0.096(7) -0.126(10) 0.046(5)
N1 0.0330(10) 0.0433(12) 0.0331(10) -0.0094(8) -0.0106(8) 0.0193(9)
O1 0.0291(9) 0.0440(10) 0.0404(10) 0.0006(7) -0.0064(7) 0.0154(7)
O2 0.0442(10) 0.0515(11) 0.0267(9) 0.0008(7) -0.0010(7) 0.0034(8)
O3 0.0557(12) 0.0430(11) 0.0361(10) -0.0065(8) -0.0057(8) 0.0118(9)

loop_
_atom_type_symbol
_atom_type_description
_atom_type_scat_dispersion_real
_atom_type_scat_dispersion_imag
_atom_type_scat_source
C C 0.0033 0.0016 'International Tables Vol C Tables 4.2.6.8 and 6.1.1.4'
H H 0.0000 0.0000 'International Tables Vol C Tables 4.2.6.8 and 6.1.1.4'
N N 0.0061 0.0033 'International Tables Vol C Tables 4.2.6.8 and 6.1.1.4'
O O 0.0106 0.0060 'International Tables Vol C Tables 4.2.6.8 and 6.1.1.4'

loop_
_geom_angle_atom_site_label_1
_geom_angle_atom_site_label_2
_geom_angle_atom_site_label_3
_geom_angle
_geom_angle_site_symmetry_1
_geom_angle_site_symmetry_3
N2A C14A C15A 177.7(19) . .
N2B C14B C15B 169(4) . .
O1 C1 N1 123.4(2) . .
O1 C1 C2 119.9(2) . .
N1 C1 C2 116.64(18) . .
C3 C2 C7 119.9(2) . .
C3 C2 C1 120.92(19) . .
C7 C2 C1 119.2(2) . .
C2 C3 C4 119.8(2) . .
C2 C3 H3 120.1 . .
C4 C3 H3 120.1 . .
C3 C4 C5 120.8(2) . .
C3 C4 C8 118.8(2) . .
C5 C4 C8 120.4(2) . .
C6 C5 C4 118.8(2) . .
C6 C5 H5 120.6 . .
C4 C5 H5 120.6 . .
C5 C6 C7 121.0(2) . .
C5 C6 N1 118.9(2) . 3_665
C7 C6 N1 120.1(2) . 3_665
C2 C7 C6 119.7(2) . .
C2 C7 H7 120.1 . .
C6 C7 H7 120.1 . .
O2 C8 O3 123.6(2) . .
O2 C8 C4 117.4(2) . .
O3 C8 C4 119.0(2) . .
N1 C9 C10 114.9(3) . .
N1 C9 H9A 108.5 . .
C10 C9 H9A 108.5 . .
N1 C9 H9B 108.5 . .
C10 C9 H9B 108.5 . .
H9A C9 H9B 107.5 . .
C9 C10 C11 113.9(4) . .
C9 C10 H10A 108.8 . .
C11 C10 H10A 108.8 . .
C9 C10 H10B 108.8 . .
C11 C10 H10B 108.8 . .
H10A C10 H10B 107.7 . .
C12 C11 C10 113.6(6) . .
C12 C11 H11A 108.9 . .
C10 C11 H11A 108.9 . .
C12 C11 H11B 108.9 . .
C10 C11 H11B 108.9 . .
H11A C11 H11B 107.7 . .
C11 C12 C13 111.8(8) . .
C11 C12 H12A 109.3 . .
C13 C12 H12A 109.3 . .
C11 C12 H12B 109.3 . .
C13 C12 H12B 109.3 . .
H12A C12 H12B 107.9 . .
C12 C13 H13A 109.5 . .
C12 C13 H13B 109.5 . .
H13A C13 H13B 109.5 . .
C12 C13 H13C 109.5 . .
H13A C13 H13C 109.5 . .
H13B C13 H13C 109.5 . .
C1 N1 C6 121.09(19) . 2_655
C1 N1 C9 122.1(2) . .
C6 N1 C9 116.7(2) 2_655 .
C8 O2 H2 109.5 . .
C8 O3 H3A 109.5 . .

loop_
_geom_bond_atom_site_label_1
_geom_bond_atom_site_label_2
_geom_bond_distance
_geom_bond_site_symmetry_2
C15A C14A 1.420(12) .
C14A N2A 1.097(17) .
N2B C14B 1.311(18) .
C14B C15B 1.528(18) .
C1 O1 1.231(3) .
C1 N1 1.353(3) .
C1 C2 1.502(3) .
C2 C3 1.390(3) .
C2 C7 1.391(3) .
C3 C4 1.392(3) .
C3 H3 0.9500 .
C4 C5 1.393(3) .
C4 C8 1.483(3) .
C5 C6 1.388(3) .
C5 H5 0.9500 .
C6 C7 1.392(3) .
C6 N1 1.439(3) 3_665
C7 H7 0.9500 .
C8 O2 1.266(3) .
C8 O3 1.267(3) .
C9 N1 1.479(3) .
C9 C10 1.483(5) .
C9 H9A 0.9900 .
C9 H9B 0.9900 .
C10 C11 1.529(6) .
C10 H10A 0.9900 .
C10 H10B 0.9900 .
C11 C12 1.499(9) .
C11 H11A 0.9900 .
C11 H11B 0.9900 .
C12 C13 1.557(10) .
C12 H12A 0.9900 .
C12 H12B 0.9900 .
C13 H13A 0.9800 .
C13 H13B 0.9800 .
C13 H13C 0.9800 .
N1 C6 1.439(3) 2_655
O2 H2 0.8400 .
O3 H3A 0.8400 .

loop_
_platon_squeeze_void_nr
_platon_squeeze_void_average_x
_platon_squeeze_void_average_y
_platon_squeeze_void_average_z
_platon_squeeze_void_volume
_platon_squeeze_void_count_electrons
_platon_squeeze_void_content
1 0.000 0.000 0.000 14 0 ' '
2 0.000 0.000 0.250 191 26 ' '
3 0.000 0.000 0.500 14 0 ' '
4 0.000 0.000 0.750 191 26 ' '
5 0.333 0.666 0.750 24 1 ' '
6 0.667 0.333 0.250 24 1 ' '
